data_4067598
loop_
_publ_author_name
'Mutoh, Yuichiro'
'Kozono, Naoki'
'Araki, Miho'
'Tsuchida, Noriko'
'Takano, Keiko'
'Ishii, Youichi'

_publ_section_title
;
 Ruthenium Seleno- and Tellurocarbonyl Complexes: Selenium and Tellurium
 Atom Transfer to a Terminal Carbido Ligand
;
_journal_issue 3
_journal_name_full Organometallics
_journal_page_first 519
_journal_paper_doi 10.1021/om901029w
_journal_volume 29
_journal_year 2010
_chemical_formula_moiety 'C40 H59 Cl2 N2 P Ru S '
_chemical_formula_sum 'C40 H59 Cl2 N2 P Ru S'
_chemical_formula_weight 802.93
_space_group_IT_number 19
_symmetry_cell_setting orthorhombic
_symmetry_Int_Tables_number 19
_symmetry_space_group_name_Hall 'P 2ac 2ab'
_symmetry_space_group_name_H-M 'P 21 21 21'
_cell_angle_alpha 90.0000
_cell_angle_beta 90.0000
_cell_angle_gamma 90.0000
_cell_formula_units_Z 4
_cell_length_a 13.7138(19)
_cell_length_b 16.058(2)
_cell_length_c 18.424(3)
_cell_measurement_reflns_used 13486
_cell_measurement_temperature 123.1
_cell_measurement_theta_max 27.5
_cell_measurement_theta_min 3.1
_cell_volume 4057.3(10)
_computing_cell_refinement CrystalClear
_computing_data_collection CrystalClear
_computing_data_reduction CrystalStructure
_computing_publication_material 'CrystalStructure 3.8'
_computing_structure_refinement SHELXL
_computing_structure_solution SHELXS97
_diffrn_ambient_temperature 123.1
_diffrn_detector_area_resol_mean 7.31
_diffrn_measured_fraction_theta_full 0.997
_diffrn_measured_fraction_theta_max 0.997
_diffrn_measurement_device_type 'Rigaku Mercury'
_diffrn_measurement_method \w
_diffrn_radiation_type 'Mo K\a'
_diffrn_radiation_wavelength 0.71070
_diffrn_reflns_av_R_equivalents 0.096
_diffrn_reflns_limit_h_max 17
_diffrn_reflns_limit_h_min -17
_diffrn_reflns_limit_k_max 15
_diffrn_reflns_limit_k_min -20
_diffrn_reflns_limit_l_max 23
_diffrn_reflns_limit_l_min -23
_diffrn_reflns_number 30673
_diffrn_reflns_theta_full 27.48
_diffrn_reflns_theta_max 27.48
_exptl_absorpt_coefficient_mu 0.638
_exptl_absorpt_correction_T_max 0.750
_exptl_absorpt_correction_T_min 0.672
_exptl_absorpt_correction_type numerical
_exptl_absorpt_process_details
;
    Higashi, T. (1999). Program for Absorption Correction.
    Rigaku Corporation, Tokyo, Japan.
;
_exptl_crystal_colour yellow
_exptl_crystal_density_diffrn 1.314
_exptl_crystal_density_method 'not measured'
_exptl_crystal_description block
_exptl_crystal_F_000 1688.00
_exptl_crystal_size_max 0.55
_exptl_crystal_size_mid 0.50
_exptl_crystal_size_min 0.45
_refine_diff_density_max 0.79
_refine_diff_density_min -0.51
_refine_ls_abs_structure_details 'Flack, H. D. (1983), Acta Cryst. A39, 876-881.  4133 Friedel Pairs'
_refine_ls_abs_structure_Flack -0.01(2)
_refine_ls_extinction_method none
_refine_ls_goodness_of_fit_ref 0.866
_refine_ls_hydrogen_treatment refall
_refine_ls_number_parameters 425
_refine_ls_number_reflns 9258
_refine_ls_R_factor_gt 0.0440
_refine_ls_shift/su_max 0.0010
_refine_ls_structure_factor_coef Fsqd
_refine_ls_weighting_details 'w = 1/[\s^2^(Fo^2^)+(0.0000P)^2^+0.0000P] where P=(Fo^2^+2Fc^2^)/3'
_refine_ls_weighting_scheme calc
_refine_ls_wR_factor_ref 0.0901
_reflns_number_gt 8155
_reflns_number_total 9258
_reflns_threshold_expression F^2^>2.0\s(F^2^)
_cod_data_source_file om901029w_si_002.cif
_cod_data_source_block 2-CS_CSPCy3
_cod_original_cell_volume 4057.4(10)
_cod_original_formula_sum 'C40 H59 Cl2 N2 P Ru S '
_cod_database_code 4067598

loop_
_symmetry_equiv_pos_site_id
_symmetry_equiv_pos_as_xyz
1 +X,+Y,+Z
2 1/2+X,1/2-Y,-Z
3 -X,1/2+Y,1/2-Z
4 1/2-X,-Y,1/2+Z

loop_
_atom_site_label
_atom_site_type_symbol
_atom_site_fract_x
_atom_site_fract_y
_atom_site_fract_z
_atom_site_U_iso_or_equiv
_atom_site_adp_type
_atom_site_occupancy
_atom_site_symmetry_multiplicity
_atom_site_calc_flag
_atom_site_refinement_flags
Ru(1) Ru 0.31128(2) 0.70852(2) 0.171553(17) 0.00945(6) Uani 1.00 1 d .
Cl(1) Cl 0.38475(7) 0.80942(7) 0.09538(5) 0.0153(2) Uani 1.00 1 d .
Cl(2) Cl 0.21580(6) 0.63436(7) 0.25698(5) 0.0162(2) Uani 1.00 1 d .
S(1) S 0.46172(7) 0.55875(8) 0.11885(6) 0.0188(2) Uani 1.00 1 d .
P(1) P 0.41721(7) 0.74908(7) 0.26990(6) 0.0112(2) Uani 1.00 1 d .
N(1) N 0.1285(2) 0.7525(2) 0.08557(18) 0.0149(7) Uani 1.00 1 d .
N(2) N 0.1768(2) 0.6301(2) 0.05199(17) 0.0144(7) Uani 1.00 1 d .
C(1) C 0.3890(2) 0.6288(2) 0.1448(2) 0.0120(8) Uani 1.00 1 d .
C(2) C 0.1978(2) 0.6947(2) 0.09485(19) 0.0105(8) Uani 1.00 1 d .
C(3) C 0.0517(3) 0.7271(2) 0.0326(2) 0.0250(11) Uani 1.00 1 d .
C(4) C 0.0911(2) 0.6453(3) 0.0048(2) 0.0225(10) Uani 1.00 1 d .
C(5) C 0.1186(2) 0.8325(2) 0.1175(2) 0.0137(9) Uani 1.00 1 d .
C(6) C 0.0627(2) 0.8423(2) 0.1804(2) 0.0173(9) Uani 1.00 1 d .
C(7) C 0.0447(2) 0.9213(3) 0.2064(2) 0.0204(10) Uani 1.00 1 d .
C(8) C 0.0810(2) 0.9910(3) 0.1726(2) 0.0265(11) Uani 1.00 1 d .
C(9) C 0.1348(2) 0.9813(3) 0.1092(2) 0.0250(11) Uani 1.00 1 d .
C(10) C 0.1531(2) 0.9023(3) 0.0800(2) 0.0180(10) Uani 1.00 1 d .
C(11) C 0.0177(3) 0.7671(3) 0.2182(2) 0.0312(13) Uani 1.00 1 d .
C(12) C 0.0612(3) 1.0782(3) 0.2023(2) 0.0408(15) Uani 1.00 1 d .
C(13) C 0.2015(3) 0.8952(3) 0.0069(2) 0.0260(11) Uani 1.00 1 d .
C(14) C 0.2329(2) 0.5572(2) 0.0353(2) 0.0131(9) Uani 1.00 1 d .
C(15) C 0.2077(2) 0.4816(2) 0.0666(2) 0.0143(9) Uani 1.00 1 d .
C(16) C 0.2559(2) 0.4099(3) 0.0435(2) 0.0190(10) Uani 1.00 1 d .
C(17) C 0.3253(2) 0.4121(2) -0.0101(2) 0.0175(9) Uani 1.00 1 d .
C(18) C 0.3492(2) 0.4883(3) -0.0398(2) 0.0175(9) Uani 1.00 1 d .
C(19) C 0.3045(2) 0.5617(2) -0.0183(2) 0.0141(8) Uani 1.00 1 d .
C(20) C 0.1281(2) 0.4765(3) 0.1244(2) 0.0210(10) Uani 1.00 1 d .
C(21) C 0.3747(3) 0.3344(3) -0.0361(2) 0.0274(11) Uani 1.00 1 d .
C(22) C 0.3366(2) 0.6444(3) -0.0483(2) 0.0230(10) Uani 1.00 1 d .
C(23) C 0.3613(2) 0.8409(2) 0.3154(2) 0.0137(9) Uani 1.00 1 d .
C(24) C 0.2788(2) 0.8210(2) 0.3687(2) 0.0193(10) Uani 1.00 1 d .
C(25) C 0.2464(3) 0.8994(3) 0.4073(2) 0.0243(11) Uani 1.00 1 d .
C(26) C 0.2128(2) 0.9667(3) 0.3532(2) 0.0271(11) Uani 1.00 1 d .
C(27) C 0.2916(2) 0.9864(3) 0.2974(2) 0.0242(11) Uani 1.00 1 d .
C(28) C 0.3277(2) 0.9065(2) 0.2606(2) 0.0161(9) Uani 1.00 1 d .
C(29) C 0.5396(2) 0.7860(2) 0.2400(2) 0.0121(8) Uani 1.00 1 d .
C(30) C 0.5842(2) 0.8592(3) 0.2814(2) 0.0197(10) Uani 1.00 1 d .
C(31) C 0.6795(2) 0.8888(2) 0.2460(2) 0.0190(9) Uani 1.00 1 d .
C(32) C 0.7525(2) 0.8166(3) 0.2401(2) 0.0220(11) Uani 1.00 1 d .
C(33) C 0.7080(2) 0.7447(3) 0.1990(2) 0.0197(10) Uani 1.00 1 d .
C(34) C 0.6137(2) 0.7148(2) 0.2333(2) 0.0143(8) Uani 1.00 1 d .
C(35) C 0.4310(2) 0.6732(2) 0.3444(2) 0.0137(9) Uani 1.00 1 d .
C(36) C 0.4955(2) 0.7064(3) 0.4075(2) 0.0159(9) Uani 1.00 1 d .
C(37) C 0.4966(3) 0.6438(3) 0.4708(2) 0.0221(11) Uani 1.00 1 d .
C(38) C 0.5299(3) 0.5585(2) 0.4462(2) 0.0210(10) Uani 1.00 1 d .
C(39) C 0.4631(2) 0.5245(2) 0.3868(2) 0.0190(9) Uani 1.00 1 d .
C(40) C 0.4607(2) 0.5847(2) 0.3212(2) 0.0147(9) Uani 1.00 1 d .
H(1) H 0.0452 0.7683 -0.0071 0.030 Uiso 1.00 1 c R
H(2) H -0.0122 0.7197 0.0567 0.030 Uiso 1.00 1 c R
H(3) H 0.0422 0.6004 0.0100 0.027 Uiso 1.00 1 c R
H(4) H 0.1106 0.6497 -0.0468 0.027 Uiso 1.00 1 c R
H(5) H 0.0060 0.9277 0.2488 0.024 Uiso 1.00 1 c R
H(6) H 0.1596 1.0292 0.0852 0.030 Uiso 1.00 1 c R
H(7) H -0.0474 0.7567 0.1983 0.037 Uiso 1.00 1 c R
H(8) H 0.0126 0.7782 0.2704 0.037 Uiso 1.00 1 c R
H(9) H 0.0590 0.7182 0.2103 0.037 Uiso 1.00 1 c R
H(10) H 0.0012 1.1001 0.1807 0.049 Uiso 1.00 1 c R
H(11) H 0.1159 1.1150 0.1900 0.049 Uiso 1.00 1 c R
H(12) H 0.0540 1.0755 0.2551 0.049 Uiso 1.00 1 c R
H(13) H 0.2719 0.8879 0.0135 0.031 Uiso 1.00 1 c R
H(14) H 0.1892 0.9459 -0.0211 0.031 Uiso 1.00 1 c R
H(15) H 0.1749 0.8470 -0.0191 0.031 Uiso 1.00 1 c R
H(16) H 0.2402 0.3581 0.0655 0.023 Uiso 1.00 1 c R
H(17) H 0.3980 0.4905 -0.0763 0.021 Uiso 1.00 1 c R
H(18) H 0.1573 0.4838 0.1726 0.025 Uiso 1.00 1 c R
H(19) H 0.0961 0.4221 0.1218 0.025 Uiso 1.00 1 c R
H(20) H 0.0799 0.5206 0.1160 0.025 Uiso 1.00 1 c R
H(21) H 0.4336 0.3246 -0.0073 0.033 Uiso 1.00 1 c R
H(22) H 0.3925 0.3408 -0.0873 0.033 Uiso 1.00 1 c R
H(23) H 0.3302 0.2870 -0.0308 0.033 Uiso 1.00 1 c R
H(24) H 0.2960 0.6589 -0.0903 0.028 Uiso 1.00 1 c R
H(25) H 0.4050 0.6409 -0.0634 0.028 Uiso 1.00 1 c R
H(26) H 0.3297 0.6874 -0.0109 0.028 Uiso 1.00 1 c R
H(27) H 0.4144 0.8674 0.3447 0.016 Uiso 1.00 1 c R
H(28) H 0.2230 0.7965 0.3420 0.023 Uiso 1.00 1 c R
H(29) H 0.3016 0.7797 0.4048 0.023 Uiso 1.00 1 c R
H(30) H 0.3010 0.9214 0.4366 0.029 Uiso 1.00 1 c R
H(31) H 0.1920 0.8859 0.4406 0.029 Uiso 1.00 1 c R
H(32) H 0.1535 0.9471 0.3277 0.033 Uiso 1.00 1 c R
H(33) H 0.1959 1.0180 0.3801 0.033 Uiso 1.00 1 c R
H(34) H 0.3469 1.0146 0.3216 0.029 Uiso 1.00 1 c R
H(35) H 0.2650 1.0248 0.2602 0.029 Uiso 1.00 1 c R
H(36) H 0.2745 0.8831 0.2307 0.019 Uiso 1.00 1 c R
H(37) H 0.3827 0.9204 0.2279 0.019 Uiso 1.00 1 c R
H(38) H 0.5298 0.8068 0.1894 0.015 Uiso 1.00 1 c R
H(39) H 0.5974 0.8421 0.3321 0.024 Uiso 1.00 1 c R
H(40) H 0.5371 0.9059 0.2826 0.024 Uiso 1.00 1 c R
H(41) H 0.6655 0.9110 0.1970 0.023 Uiso 1.00 1 c R
H(42) H 0.7083 0.9342 0.2754 0.023 Uiso 1.00 1 c R
H(43) H 0.8120 0.8359 0.2147 0.026 Uiso 1.00 1 c R
H(44) H 0.7715 0.7980 0.2893 0.026 Uiso 1.00 1 c R
H(45) H 0.7551 0.6980 0.1975 0.024 Uiso 1.00 1 c R
H(46) H 0.6949 0.7622 0.1484 0.024 Uiso 1.00 1 c R
H(47) H 0.6276 0.6918 0.2820 0.017 Uiso 1.00 1 c R
H(48) H 0.5855 0.6697 0.2032 0.017 Uiso 1.00 1 c R
H(49) H 0.3642 0.6671 0.3657 0.016 Uiso 1.00 1 c R
H(50) H 0.5628 0.7154 0.3899 0.019 Uiso 1.00 1 c R
H(51) H 0.4696 0.7604 0.4247 0.019 Uiso 1.00 1 c R
H(52) H 0.5410 0.6644 0.5092 0.027 Uiso 1.00 1 c R
H(53) H 0.4304 0.6396 0.4918 0.027 Uiso 1.00 1 c R
H(54) H 0.5296 0.5199 0.4881 0.025 Uiso 1.00 1 c R
H(55) H 0.5975 0.5620 0.4276 0.025 Uiso 1.00 1 c R
H(56) H 0.3964 0.5174 0.4063 0.023 Uiso 1.00 1 c R
H(57) H 0.4870 0.4692 0.3708 0.023 Uiso 1.00 1 c R
H(58) H 0.5260 0.5864 0.2983 0.018 Uiso 1.00 1 c R
H(59) H 0.4137 0.5636 0.2847 0.018 Uiso 1.00 1 c R

loop_
_atom_site_aniso_label
_atom_site_aniso_U_11
_atom_site_aniso_U_22
_atom_site_aniso_U_33
_atom_site_aniso_U_12
_atom_site_aniso_U_13
_atom_site_aniso_U_23
Ru(1) 0.00900(14) 0.00926(16) 0.01008(15) -0.00001(13) -0.00040(13) -0.00023(14)
Cl(1) 0.0151(4) 0.0164(6) 0.0143(4) -0.0014(4) 0.0006(3) 0.0029(4)
Cl(2) 0.0138(4) 0.0205(6) 0.0143(5) -0.0047(4) 0.0011(3) 0.0016(4)
S(1) 0.0181(5) 0.0181(6) 0.0201(5) 0.0079(4) -0.0043(4) -0.0054(5)
P(1) 0.0106(4) 0.0117(6) 0.0114(5) -0.0009(4) -0.0007(4) -0.0006(4)
N(1) 0.0150(16) 0.010(2) 0.0197(19) 0.0029(15) -0.0051(14) -0.0049(16)
N(2) 0.0096(16) 0.012(2) 0.0213(19) 0.0008(15) -0.0072(14) -0.0034(15)
C(1) 0.0084(17) 0.017(2) 0.0107(19) 0.0011(17) -0.0034(15) 0.0008(17)
C(2) 0.0100(17) 0.009(2) 0.0128(18) -0.0009(17) -0.0002(16) 0.0006(16)
C(3) 0.028(2) 0.015(2) 0.032(2) 0.008(2) -0.022(2) -0.008(2)
C(4) 0.019(2) 0.019(2) 0.029(2) 0.0059(19) -0.0167(19) -0.003(2)
C(5) 0.0096(18) 0.011(2) 0.020(2) 0.0032(16) -0.0065(17) -0.0045(18)
C(6) 0.0117(18) 0.020(2) 0.020(2) 0.0024(17) -0.0040(18) 0.000(2)
C(7) 0.014(2) 0.026(2) 0.020(2) 0.0085(19) -0.0016(18) -0.009(2)
C(8) 0.018(2) 0.021(2) 0.040(2) 0.0068(19) -0.007(2) -0.017(2)
C(9) 0.022(2) 0.020(2) 0.033(2) 0.006(2) -0.005(2) 0.002(2)
C(10) 0.017(2) 0.017(2) 0.020(2) 0.0022(19) -0.0028(18) -0.001(2)
C(11) 0.023(2) 0.034(3) 0.037(3) 0.009(2) 0.008(2) 0.014(2)
C(12) 0.033(2) 0.034(3) 0.056(3) 0.013(2) -0.012(2) -0.017(2)
C(13) 0.025(2) 0.030(3) 0.023(2) 0.004(2) 0.002(2) 0.007(2)
C(14) 0.0116(19) 0.012(2) 0.016(2) 0.0021(17) -0.0079(16) -0.0031(18)
C(15) 0.012(2) 0.018(2) 0.012(2) -0.0009(18) -0.0043(16) 0.0001(18)
C(16) 0.019(2) 0.020(2) 0.019(2) -0.0021(19) -0.0098(18) 0.007(2)
C(17) 0.015(2) 0.015(2) 0.022(2) 0.0089(18) -0.0115(18) -0.0078(19)
C(18) 0.015(2) 0.023(2) 0.014(2) -0.0002(19) -0.0022(17) -0.0012(19)
C(19) 0.0133(19) 0.017(2) 0.0123(19) 0.0035(18) -0.0055(17) 0.0004(17)
C(20) 0.019(2) 0.025(2) 0.020(2) -0.001(2) -0.0002(19) -0.000(2)
C(21) 0.030(2) 0.020(2) 0.033(2) 0.012(2) -0.008(2) -0.003(2)
C(22) 0.023(2) 0.023(2) 0.023(2) -0.001(2) -0.0033(19) 0.001(2)
C(23) 0.0131(19) 0.015(2) 0.014(2) 0.0025(17) 0.0002(16) -0.0045(17)
C(24) 0.022(2) 0.017(2) 0.019(2) -0.0006(18) 0.0077(18) -0.0046(19)
C(25) 0.023(2) 0.031(3) 0.019(2) -0.002(2) 0.0043(19) -0.007(2)
C(26) 0.018(2) 0.030(3) 0.033(2) 0.001(2) -0.002(2) -0.016(2)
C(27) 0.021(2) 0.020(2) 0.032(2) 0.003(2) -0.010(2) -0.005(2)
C(28) 0.0108(19) 0.016(2) 0.021(2) 0.0017(17) 0.0007(17) -0.0029(19)
C(29) 0.0124(17) 0.014(2) 0.0101(18) -0.0013(18) 0.0024(15) -0.0012(18)
C(30) 0.016(2) 0.019(2) 0.024(2) 0.0010(19) -0.0051(18) -0.002(2)
C(31) 0.0135(19) 0.014(2) 0.029(2) -0.0051(18) -0.0024(19) 0.0039(19)
C(32) 0.0081(18) 0.028(3) 0.030(2) -0.0022(18) 0.0031(18) 0.001(2)
C(33) 0.013(2) 0.025(2) 0.021(2) 0.0011(19) 0.0050(17) 0.001(2)
C(34) 0.0121(17) 0.017(2) 0.0139(19) -0.0046(18) -0.0014(15) -0.0005(19)
C(35) 0.0165(19) 0.015(2) 0.010(2) -0.0039(17) -0.0001(15) -0.0012(17)
C(36) 0.0187(19) 0.015(2) 0.014(2) -0.0031(19) -0.0024(16) -0.003(2)
C(37) 0.031(2) 0.026(3) 0.010(2) -0.007(2) -0.0070(18) 0.001(2)
C(38) 0.026(2) 0.016(2) 0.021(2) -0.009(2) -0.0057(19) 0.012(2)
C(39) 0.022(2) 0.014(2) 0.021(2) -0.0056(19) -0.0045(19) 0.0057(19)
C(40) 0.0172(19) 0.013(2) 0.014(2) -0.0028(17) -0.0007(18) 0.0017(19)

loop_
_atom_type_symbol
_atom_type_description
_atom_type_scat_dispersion_real
_atom_type_scat_dispersion_imag
_atom_type_scat_source
C C 0.003 0.002
;
International Tables for Crystallography
(1992, Vol. C, Tables 4.2.6.8 and 6.1.1.4)
;
H H 0.000 0.000
;
International Tables for Crystallography
(1992, Vol. C, Table 6.1.1.4)
;
Cl Cl 0.148 0.159
;
International Tables for Crystallography
(1992, Vol. C, Tables 4.2.6.8 and 6.1.1.4)
;
N N 0.006 0.003
;
International Tables for Crystallography
(1992, Vol. C, Tables 4.2.6.8 and 6.1.1.4)
;
P P 0.102 0.094
;
International Tables for Crystallography
(1992, Vol. C, Tables 4.2.6.8 and 6.1.1.4)
;
Ru Ru -1.259 0.836
;
International Tables for Crystallography
(1992, Vol. C, Tables 4.2.6.8 and 6.1.1.4)
;
S S 0.125 0.123
;
International Tables for Crystallography
(1992, Vol. C, Tables 4.2.6.8 and 6.1.1.4)
;

loop_
_geom_angle_atom_site_label_1
_geom_angle_atom_site_label_2
_geom_angle_atom_site_label_3
_geom_angle
_geom_angle_publ_flag
Cl(1) Ru(1) Cl(2) 166.62(3) yes
Cl(1) Ru(1) P(1) 90.24(3) yes
Cl(1) Ru(1) C(1) 94.28(13) yes
Cl(1) Ru(1) C(2) 89.37(10) yes
Cl(2) Ru(1) P(1) 88.25(3) yes
Cl(2) Ru(1) C(1) 99.06(13) yes
Cl(2) Ru(1) C(2) 89.10(10) yes
P(1) Ru(1) C(1) 92.44(12) yes
P(1) Ru(1) C(2) 166.90(10) yes
C(1) Ru(1) C(2) 100.64(15) yes
Ru(1) P(1) C(23) 107.72(12) yes
Ru(1) P(1) C(29) 113.98(12) yes
Ru(1) P(1) C(35) 116.23(13) yes
C(23) P(1) C(29) 104.59(18) yes
C(23) P(1) C(35) 103.29(18) yes
C(29) P(1) C(35) 109.77(17) yes
C(2) N(1) C(3) 113.2(3) yes
C(2) N(1) C(5) 129.9(3) yes
C(3) N(1) C(5) 116.9(3) yes
C(2) N(2) C(4) 112.9(3) yes
C(2) N(2) C(14) 130.2(3) yes
C(4) N(2) C(14) 115.8(3) yes
Ru(1) C(1) S(1) 178.0(2) yes
Ru(1) C(2) N(1) 122.3(2) yes
Ru(1) C(2) N(2) 129.5(2) yes
N(1) C(2) N(2) 108.1(3) yes
N(1) C(3) C(4) 102.0(3) yes
N(2) C(4) C(3) 103.2(3) yes
N(1) C(5) C(6) 119.9(3) yes
N(1) C(5) C(10) 119.2(3) yes
C(6) C(5) C(10) 120.3(4) yes
C(5) C(6) C(7) 119.4(4) yes
C(5) C(6) C(11) 120.8(4) yes
C(7) C(6) C(11) 119.8(3) yes
C(6) C(7) C(8) 121.8(4) yes
C(7) C(8) C(9) 118.7(4) yes
C(7) C(8) C(12) 121.4(4) yes
C(9) C(8) C(12) 119.9(4) yes
C(8) C(9) C(10) 121.3(4) yes
C(5) C(10) C(9) 118.3(3) yes
C(5) C(10) C(13) 122.0(4) yes
C(9) C(10) C(13) 119.4(4) yes
N(2) C(14) C(15) 119.4(3) yes
N(2) C(14) C(19) 119.2(3) yes
C(15) C(14) C(19) 121.0(3) yes
C(14) C(15) C(16) 118.5(3) yes
C(14) C(15) C(20) 120.9(3) yes
C(16) C(15) C(20) 120.6(3) yes
C(15) C(16) C(17) 121.9(4) yes
C(16) C(17) C(18) 118.2(4) yes
C(16) C(17) C(21) 121.6(4) yes
C(18) C(17) C(21) 120.3(3) yes
C(17) C(18) C(19) 122.4(3) yes
C(14) C(19) C(18) 118.0(3) yes
C(14) C(19) C(22) 120.8(3) yes
C(18) C(19) C(22) 121.1(3) yes
P(1) C(23) C(24) 115.3(3) yes
P(1) C(23) C(28) 111.9(2) yes
C(24) C(23) C(28) 110.1(3) yes
C(23) C(24) C(25) 110.2(3) yes
C(24) C(25) C(26) 111.6(3) yes
C(25) C(26) C(27) 111.7(3) yes
C(26) C(27) C(28) 110.6(3) yes
C(23) C(28) C(27) 112.5(3) yes
P(1) C(29) C(30) 117.2(2) yes
P(1) C(29) C(34) 112.5(2) yes
C(30) C(29) C(34) 110.4(2) yes
C(29) C(30) C(31) 111.5(3) yes
C(30) C(31) C(32) 110.6(3) yes
C(31) C(32) C(33) 110.4(3) yes
C(32) C(33) C(34) 112.2(3) yes
C(29) C(34) C(33) 111.3(3) yes
P(1) C(35) C(36) 112.8(2) yes
P(1) C(35) C(40) 115.4(2) yes
C(36) C(35) C(40) 112.0(3) yes
C(35) C(36) C(37) 110.4(3) yes
C(36) C(37) C(38) 111.6(3) yes
C(37) C(38) C(39) 110.9(3) yes
C(38) C(39) C(40) 110.5(3) yes
C(35) C(40) C(39) 111.4(3) yes
N(1) C(3) H(1) 111.4 no
N(1) C(3) H(2) 111.4 no
C(4) C(3) H(1) 111.4 no
C(4) C(3) H(2) 111.4 no
H(1) C(3) H(2) 109.2 no
N(2) C(4) H(3) 111.1 no
N(2) C(4) H(4) 111.1 no
C(3) C(4) H(3) 111.1 no
C(3) C(4) H(4) 111.1 no
H(3) C(4) H(4) 109.1 no
C(6) C(7) H(5) 119.1 no
C(8) C(7) H(5) 119.1 no
C(8) C(9) H(6) 119.3 no
C(10) C(9) H(6) 119.3 no
C(6) C(11) H(7) 109.5 no
C(6) C(11) H(8) 109.5 no
C(6) C(11) H(9) 109.5 no
H(7) C(11) H(8) 109.5 no
H(7) C(11) H(9) 109.5 no
H(8) C(11) H(9) 109.5 no
C(8) C(12) H(10) 109.5 no
C(8) C(12) H(11) 109.5 no
C(8) C(12) H(12) 109.5 no
H(10) C(12) H(11) 109.5 no
H(10) C(12) H(12) 109.5 no
H(11) C(12) H(12) 109.5 no
C(10) C(13) H(13) 109.5 no
C(10) C(13) H(14) 109.5 no
C(10) C(13) H(15) 109.5 no
H(13) C(13) H(14) 109.5 no
H(13) C(13) H(15) 109.5 no
H(14) C(13) H(15) 109.5 no
C(15) C(16) H(16) 119.0 no
C(17) C(16) H(16) 119.0 no
C(17) C(18) H(17) 118.8 no
C(19) C(18) H(17) 118.8 no
C(15) C(20) H(18) 109.5 no
C(15) C(20) H(19) 109.5 no
C(15) C(20) H(20) 109.5 no
H(18) C(20) H(19) 109.5 no
H(18) C(20) H(20) 109.5 no
H(19) C(20) H(20) 109.5 no
C(17) C(21) H(21) 109.5 no
C(17) C(21) H(22) 109.5 no
C(17) C(21) H(23) 109.5 no
H(21) C(21) H(22) 109.5 no
H(21) C(21) H(23) 109.5 no
H(22) C(21) H(23) 109.5 no
C(19) C(22) H(24) 109.5 no
C(19) C(22) H(25) 109.5 no
C(19) C(22) H(26) 109.5 no
H(24) C(22) H(25) 109.5 no
H(24) C(22) H(26) 109.5 no
H(25) C(22) H(26) 109.5 no
P(1) C(23) H(27) 106.3 no
C(24) C(23) H(27) 106.3 no
C(28) C(23) H(27) 106.3 no
C(23) C(24) H(28) 109.6 no
C(23) C(24) H(29) 109.6 no
C(25) C(24) H(28) 109.6 no
C(25) C(24) H(29) 109.6 no
H(28) C(24) H(29) 108.1 no
C(24) C(25) H(30) 109.3 no
C(24) C(25) H(31) 109.3 no
C(26) C(25) H(30) 109.3 no
C(26) C(25) H(31) 109.3 no
H(30) C(25) H(31) 108.0 no
C(25) C(26) H(32) 109.3 no
C(25) C(26) H(33) 109.3 no
C(27) C(26) H(32) 109.3 no
C(27) C(26) H(33) 109.3 no
H(32) C(26) H(33) 107.9 no
C(26) C(27) H(34) 109.5 no
C(26) C(27) H(35) 109.5 no
C(28) C(27) H(34) 109.5 no
C(28) C(27) H(35) 109.5 no
H(34) C(27) H(35) 108.1 no
C(23) C(28) H(36) 109.1 no
C(23) C(28) H(37) 109.1 no
C(27) C(28) H(36) 109.1 no
C(27) C(28) H(37) 109.1 no
H(36) C(28) H(37) 107.8 no
P(1) C(29) H(38) 105.2 no
C(30) C(29) H(38) 105.2 no
C(34) C(29) H(38) 105.2 no
C(29) C(30) H(39) 109.3 no
C(29) C(30) H(40) 109.3 no
C(31) C(30) H(39) 109.3 no
C(31) C(30) H(40) 109.3 no
H(39) C(30) H(40) 108.0 no
C(30) C(31) H(41) 109.5 no
C(30) C(31) H(42) 109.5 no
C(32) C(31) H(41) 109.5 no
C(32) C(31) H(42) 109.5 no
H(41) C(31) H(42) 108.1 no
C(31) C(32) H(43) 109.6 no
C(31) C(32) H(44) 109.6 no
C(33) C(32) H(43) 109.6 no
C(33) C(32) H(44) 109.6 no
H(43) C(32) H(44) 108.1 no
C(32) C(33) H(45) 109.2 no
C(32) C(33) H(46) 109.2 no
C(34) C(33) H(45) 109.2 no
C(34) C(33) H(46) 109.2 no
H(45) C(33) H(46) 107.9 no
C(29) C(34) H(47) 109.4 no
C(29) C(34) H(48) 109.4 no
C(33) C(34) H(47) 109.4 no
C(33) C(34) H(48) 109.4 no
H(47) C(34) H(48) 108.0 no
P(1) C(35) H(49) 105.2 no
C(36) C(35) H(49) 105.2 no
C(40) C(35) H(49) 105.2 no
C(35) C(36) H(50) 109.6 no
C(35) C(36) H(51) 109.6 no
C(37) C(36) H(50) 109.6 no
C(37) C(36) H(51) 109.6 no
H(50) C(36) H(51) 108.1 no
C(36) C(37) H(52) 109.3 no
C(36) C(37) H(53) 109.3 no
C(38) C(37) H(52) 109.3 no
C(38) C(37) H(53) 109.3 no
H(52) C(37) H(53) 108.0 no
C(37) C(38) H(54) 109.4 no
C(37) C(38) H(55) 109.4 no
C(39) C(38) H(54) 109.5 no
C(39) C(38) H(55) 109.5 no
H(54) C(38) H(55) 108.0 no
C(38) C(39) H(56) 109.5 no
C(38) C(39) H(57) 109.6 no
C(40) C(39) H(56) 109.6 no
C(40) C(39) H(57) 109.6 no
H(56) C(39) H(57) 108.1 no
C(35) C(40) H(58) 109.4 no
C(35) C(40) H(59) 109.4 no
C(39) C(40) H(58) 109.3 no
C(39) C(40) H(59) 109.3 no
H(58) C(40) H(59) 108.0 no

loop_
_geom_bond_atom_site_label_1
_geom_bond_atom_site_label_2
_geom_bond_distance
_geom_bond_publ_flag
Ru(1) Cl(1) 2.3686(10) yes
Ru(1) Cl(2) 2.3685(9) yes
Ru(1) P(1) 2.4120(10) yes
Ru(1) C(1) 1.737(4) yes
Ru(1) C(2) 2.114(3) yes
S(1) C(1) 1.578(4) yes
P(1) C(23) 1.861(4) yes
P(1) C(29) 1.863(3) yes
P(1) C(35) 1.846(4) yes
N(1) C(2) 1.340(5) yes
N(1) C(3) 1.492(5) yes
N(1) C(5) 1.420(5) yes
N(2) C(2) 1.335(5) yes
N(2) C(4) 1.482(5) yes
N(2) C(14) 1.434(5) yes
C(3) C(4) 1.509(6) yes
C(5) C(6) 1.398(5) yes
C(5) C(10) 1.399(6) yes
C(6) C(7) 1.378(6) yes
C(6) C(11) 1.525(6) yes
C(7) C(8) 1.375(6) yes
C(8) C(9) 1.391(6) yes
C(8) C(12) 1.527(7) yes
C(9) C(10) 1.401(6) yes
C(10) C(13) 1.504(5) yes
C(14) C(15) 1.389(6) yes
C(14) C(19) 1.394(5) yes
C(15) C(16) 1.393(6) yes
C(15) C(20) 1.526(5) yes
C(16) C(17) 1.372(5) yes
C(17) C(18) 1.380(6) yes
C(17) C(21) 1.498(6) yes
C(18) C(19) 1.387(6) yes
C(19) C(22) 1.505(6) yes
C(23) C(24) 1.532(5) yes
C(23) C(28) 1.531(5) yes
C(24) C(25) 1.513(6) yes
C(25) C(26) 1.540(6) yes
C(26) C(27) 1.525(5) yes
C(27) C(28) 1.533(6) yes
C(29) C(30) 1.529(6) yes
C(29) C(34) 1.535(5) yes
C(30) C(31) 1.536(5) yes
C(31) C(32) 1.535(5) yes
C(32) C(33) 1.511(6) yes
C(33) C(34) 1.517(5) yes
C(35) C(36) 1.555(5) yes
C(35) C(40) 1.540(5) yes
C(36) C(37) 1.539(6) yes
C(37) C(38) 1.514(6) yes
C(38) C(39) 1.529(5) yes
C(39) C(40) 1.548(5) yes
C(3) H(1) 0.990 no
C(3) H(2) 0.990 no
C(4) H(3) 0.990 no
C(4) H(4) 0.990 no
C(7) H(5) 0.950 no
C(9) H(6) 0.950 no
C(11) H(7) 0.980 no
C(11) H(8) 0.980 no
C(11) H(9) 0.980 no
C(12) H(10) 0.980 no
C(12) H(11) 0.980 no
C(12) H(12) 0.980 no
C(13) H(13) 0.980 no
C(13) H(14) 0.980 no
C(13) H(15) 0.980 no
C(16) H(16) 0.950 no
C(18) H(17) 0.950 no
C(20) H(18) 0.980 no
C(20) H(19) 0.980 no
C(20) H(20) 0.980 no
C(21) H(21) 0.980 no
C(21) H(22) 0.980 no
C(21) H(23) 0.980 no
C(22) H(24) 0.980 no
C(22) H(25) 0.980 no
C(22) H(26) 0.980 no
C(23) H(27) 1.000 no
C(24) H(28) 0.990 no
C(24) H(29) 0.990 no
C(25) H(30) 0.990 no
C(25) H(31) 0.990 no
C(26) H(32) 0.990 no
C(26) H(33) 0.990 no
C(27) H(34) 0.990 no
C(27) H(35) 0.990 no
C(28) H(36) 0.990 no
C(28) H(37) 0.990 no
C(29) H(38) 1.000 no
C(30) H(39) 0.990 no
C(30) H(40) 0.990 no
C(31) H(41) 0.990 no
C(31) H(42) 0.990 no
C(32) H(43) 0.990 no
C(32) H(44) 0.990 no
C(33) H(45) 0.990 no
C(33) H(46) 0.990 no
C(34) H(47) 0.990 no
C(34) H(48) 0.990 no
C(35) H(49) 1.000 no
C(36) H(50) 0.990 no
C(36) H(51) 0.990 no
C(37) H(52) 0.990 no
C(37) H(53) 0.990 no
C(38) H(54) 0.990 no
C(38) H(55) 0.990 no
C(39) H(56) 0.990 no
C(39) H(57) 0.990 no
C(40) H(58) 0.990 no
C(40) H(59) 0.990 no

loop_
_geom_torsion_atom_site_label_1
_geom_torsion_atom_site_label_2
_geom_torsion_atom_site_label_3
_geom_torsion_atom_site_label_4
_geom_torsion
Cl(1) Ru(1) P(1) C(23) 83.92(13)
Cl(1) Ru(1) P(1) C(29) -31.65(15)
Cl(1) Ru(1) P(1) C(35) -160.84(14)
Cl(1) Ru(1) C(2) N(1) -73.4(2)
Cl(1) Ru(1) C(2) N(2) 111.3(3)
Cl(2) Ru(1) P(1) C(23) -82.79(13)
Cl(2) Ru(1) P(1) C(29) 161.64(15)
Cl(2) Ru(1) P(1) C(35) 32.46(14)
Cl(2) Ru(1) C(2) N(1) 93.4(2)
Cl(2) Ru(1) C(2) N(2) -82.0(3)
C(1) Ru(1) P(1) C(23) 178.21(18)
C(1) Ru(1) P(1) C(29) 62.6(2)
C(1) Ru(1) P(1) C(35) -66.54(19)
P(1) Ru(1) C(2) N(1) 15.0(7)
P(1) Ru(1) C(2) N(2) -160.4(2)
C(2) Ru(1) P(1) C(23) -4.3(4)
C(2) Ru(1) P(1) C(29) -119.9(4)
C(2) Ru(1) P(1) C(35) 110.9(4)
C(1) Ru(1) C(2) N(1) -167.6(3)
C(1) Ru(1) C(2) N(2) 17.0(3)
Ru(1) P(1) C(23) C(24) 79.9(2)
Ru(1) P(1) C(23) C(28) -46.9(2)
Ru(1) P(1) C(29) C(30) 141.7(2)
Ru(1) P(1) C(29) C(34) -88.7(2)
Ru(1) P(1) C(35) C(36) -176.6(2)
Ru(1) P(1) C(35) C(40) 52.9(2)
C(23) P(1) C(29) C(30) 24.3(3)
C(23) P(1) C(29) C(34) 153.9(2)
C(29) P(1) C(23) C(24) -158.4(2)
C(29) P(1) C(23) C(28) 74.7(2)
C(23) P(1) C(35) C(36) -58.9(2)
C(23) P(1) C(35) C(40) 170.6(2)
C(35) P(1) C(23) C(24) -43.6(3)
C(35) P(1) C(23) C(28) -170.4(2)
C(29) P(1) C(35) C(36) 52.2(3)
C(29) P(1) C(35) C(40) -78.3(3)
C(35) P(1) C(29) C(30) -85.9(3)
C(35) P(1) C(29) C(34) 43.7(3)
C(2) N(1) C(3) C(4) -5.1(4)
C(3) N(1) C(2) Ru(1) -175.8(2)
C(3) N(1) C(2) N(2) 0.5(4)
C(2) N(1) C(5) C(6) -93.7(4)
C(2) N(1) C(5) C(10) 95.6(5)
C(5) N(1) C(2) Ru(1) 5.0(5)
C(5) N(1) C(2) N(2) -178.8(3)
C(3) N(1) C(5) C(6) 87.1(4)
C(3) N(1) C(5) C(10) -83.6(4)
C(5) N(1) C(3) C(4) 174.2(3)
C(2) N(2) C(4) C(3) -7.7(4)
C(4) N(2) C(2) Ru(1) -179.4(2)
C(4) N(2) C(2) N(1) 4.7(4)
C(2) N(2) C(14) C(15) 104.9(4)
C(2) N(2) C(14) C(19) -82.4(5)
C(14) N(2) C(2) Ru(1) -12.3(5)
C(14) N(2) C(2) N(1) 171.8(3)
C(4) N(2) C(14) C(15) -88.3(4)
C(4) N(2) C(14) C(19) 84.3(4)
C(14) N(2) C(4) C(3) -176.8(3)
N(1) C(3) C(4) N(2) 7.1(3)
N(1) C(5) C(6) C(7) -172.9(3)
N(1) C(5) C(6) C(11) 4.3(5)
N(1) C(5) C(10) C(9) 174.2(3)
N(1) C(5) C(10) C(13) -0.7(5)
C(6) C(5) C(10) C(9) 3.6(5)
C(6) C(5) C(10) C(13) -171.4(3)
C(10) C(5) C(6) C(7) -2.3(5)
C(10) C(5) C(6) C(11) 174.9(3)
C(5) C(6) C(7) C(8) -0.6(6)
C(11) C(6) C(7) C(8) -177.8(3)
C(6) C(7) C(8) C(9) 2.1(6)
C(6) C(7) C(8) C(12) -179.5(4)
C(7) C(8) C(9) C(10) -0.7(6)
C(12) C(8) C(9) C(10) -179.1(4)
C(8) C(9) C(10) C(5) -2.1(6)
C(8) C(9) C(10) C(13) 173.0(3)
N(2) C(14) C(15) C(16) 172.8(3)
N(2) C(14) C(15) C(20) -6.5(5)
N(2) C(14) C(19) C(18) -172.0(3)
N(2) C(14) C(19) C(22) 11.8(5)
C(15) C(14) C(19) C(18) 0.5(5)
C(15) C(14) C(19) C(22) -175.7(3)
C(19) C(14) C(15) C(16) 0.3(5)
C(19) C(14) C(15) C(20) -179.0(3)
C(14) C(15) C(16) C(17) -1.6(6)
C(20) C(15) C(16) C(17) 177.7(3)
C(15) C(16) C(17) C(18) 1.9(6)
C(15) C(16) C(17) C(21) -178.2(3)
C(16) C(17) C(18) C(19) -1.1(6)
C(21) C(17) C(18) C(19) 179.0(3)
C(17) C(18) C(19) C(14) -0.1(4)
C(17) C(18) C(19) C(22) 176.1(3)
P(1) C(23) C(24) C(25) 174.5(2)
P(1) C(23) C(28) C(27) -173.9(2)
C(24) C(23) C(28) C(27) 56.5(4)
C(28) C(23) C(24) C(25) -57.7(4)
C(23) C(24) C(25) C(26) 57.7(4)
C(24) C(25) C(26) C(27) -55.6(4)
C(25) C(26) C(27) C(28) 52.6(4)
C(26) C(27) C(28) C(23) -53.9(4)
P(1) C(29) C(30) C(31) -174.0(2)
P(1) C(29) C(34) C(33) 172.1(2)
C(30) C(29) C(34) C(33) -54.9(4)
C(34) C(29) C(30) C(31) 55.4(4)
C(29) C(30) C(31) C(32) -56.3(4)
C(30) C(31) C(32) C(33) 56.0(4)
C(31) C(32) C(33) C(34) -56.5(4)
C(32) C(33) C(34) C(29) 56.2(4)
P(1) C(35) C(36) C(37) 174.9(2)
P(1) C(35) C(40) C(39) -176.0(2)
C(36) C(35) C(40) C(39) 53.1(4)
C(40) C(35) C(36) C(37) -52.9(4)
C(35) C(36) C(37) C(38) 55.7(4)
C(36) C(37) C(38) C(39) -58.9(4)
C(37) C(38) C(39) C(40) 58.0(4)
C(38) C(39) C(40) C(35) -55.2(4)
